data_1513755
loop_
_publ_author_name
'Tan, Wei Shyang'
'Prabhakar, Ch'
'Liu, Yi-Hung'
'Peng, Shie-Ming'
'Yang, Jye-Shane'

_publ_section_title
;
 Effects of iptycene scaffolds on the photoluminescence of
 N,N-dimethylaminobenzonitrile and its analogues.
;
_journal_issue 2
_journal_name_full
'Photochemical &amp; photobiological sciences : Official journal of the European Photochemistry Association and the European Society for Photobiology'
_journal_page_first 211
_journal_page_last 223
_journal_paper_doi 10.1039/c3pp50196e
_journal_volume 13
_journal_year 2014
_chemical_formula_sum 'C22 H16 N2'
_chemical_formula_weight 308.37
_chemical_name_systematic
; 
 ? 
;
_space_group_IT_number 14
_symmetry_cell_setting monoclinic
_symmetry_space_group_name_Hall '-P 2yn'
_symmetry_space_group_name_H-M 'P 1 21/n 1'
_atom_sites_solution_hydrogens geom
_atom_sites_solution_primary direct
_atom_sites_solution_secondary difmap
_audit_creation_method SHELXL-97
_cell_angle_alpha 90.00
_cell_angle_beta 103.974(3)
_cell_angle_gamma 90.00
_cell_formula_units_Z 4
_cell_length_a 9.0125(3)
_cell_length_b 11.4927(4)
_cell_length_c 16.4078(6)
_cell_measurement_temperature 295(2)
_cell_volume 1649.19(10)
_computing_cell_refinement 'Bruker FRAMBO'
_computing_data_collection 'Bruker FRAMBO'
_computing_data_reduction 'Bruker SAINT'
_computing_molecular_graphics 'Bruker SHELXTL'
_computing_publication_material 'Bruker SHELXTL'
_computing_structure_refinement 'SHELXL-97 (Sheldrick, 1997)'
_computing_structure_solution 'SHELXS-97 (Sheldrick, 1990)'
_diffrn_ambient_temperature 295(2)
_diffrn_measured_fraction_theta_full 1.000
_diffrn_measured_fraction_theta_max 1.000
_diffrn_measurement_device_type 'multiwire proportional'
_diffrn_measurement_method 'phi and omega scans'
_diffrn_radiation_monochromator graphite
_diffrn_radiation_source 'fine-focus sealed tube'
_diffrn_radiation_type CuK\a
_diffrn_radiation_wavelength 1.54178
_diffrn_reflns_av_R_equivalents 0.0172
_diffrn_reflns_av_sigmaI/netI 0.0204
_diffrn_reflns_limit_h_max 10
_diffrn_reflns_limit_h_min -10
_diffrn_reflns_limit_k_max 13
_diffrn_reflns_limit_k_min -12
_diffrn_reflns_limit_l_max 19
_diffrn_reflns_limit_l_min -19
_diffrn_reflns_number 5908
_diffrn_reflns_theta_full 67.98
_diffrn_reflns_theta_max 67.98
_diffrn_reflns_theta_min 4.75
_exptl_absorpt_coefficient_mu 0.566
_exptl_absorpt_correction_type none
_exptl_crystal_density_diffrn 1.242
_exptl_crystal_density_method 'not measured'
_exptl_crystal_F_000 648
_refine_diff_density_max 0.558
_refine_diff_density_min -0.491
_refine_diff_density_rms 0.052
_refine_ls_extinction_coef 0.0068(10)
_refine_ls_extinction_expression Fc^*^=kFc[1+0.001xFc^2^\l^3^/sin(2\q)]^-1/4^
_refine_ls_extinction_method SHELXL
_refine_ls_goodness_of_fit_ref 0.990
_refine_ls_hydrogen_treatment mixed
_refine_ls_matrix_type full
_refine_ls_number_parameters 218
_refine_ls_number_reflns 3005
_refine_ls_number_restraints 0
_refine_ls_restrained_S_all 0.990
_refine_ls_R_factor_all 0.0637
_refine_ls_R_factor_gt 0.0593
_refine_ls_shift/su_max 0.003
_refine_ls_shift/su_mean 0.000
_refine_ls_structure_factor_coef Fsqd
_refine_ls_weighting_details 'calc w=1/[\s^2^(Fo^2^)+(0.1280P)^2^+0.8801P] where P=(Fo^2^+2Fc^2^)/3'
_refine_ls_weighting_scheme calc
_refine_ls_wR_factor_gt 0.1890
_refine_ls_wR_factor_ref 0.1960
_reflns_number_gt 2712
_reflns_number_total 3005
_reflns_threshold_expression >2sigma(I)
_cod_data_source_file c3pp50196e.txt
_cod_data_source_block ic15008
_cod_depositor_comments
;
The following automatic conversions were performed:

'_symmetry_cell_setting' value 'Monoclinic' changed to 'monoclinic'
according to
/usr/data/users/saulius/automatic-downloads/current/RSC/lib/dictionaries/cif_core.dic
dictionary named 'cif_core.dic' version 2.4.2 from 2011-04-26.

Automatic conversion script
Id: cif_fix_values 2281 2013-09-26 08:29:07Z andrius 
;
_cod_original_sg_symbol_H-M P2(1)/n
_cod_database_code 1513755

loop_
_symmetry_equiv_pos_as_xyz
'x, y, z'
'-x+1/2, y+1/2, -z+1/2'
'-x, -y, -z'
'x-1/2, -y-1/2, z-1/2'

loop_
_atom_site_label
_atom_site_type_symbol
_atom_site_fract_x
_atom_site_fract_y
_atom_site_fract_z
_atom_site_U_iso_or_equiv
_atom_site_adp_type
_atom_site_occupancy
_atom_site_symmetry_multiplicity
_atom_site_calc_flag
_atom_site_refinement_flags
N1 N 1.1620(3) 0.8390(2) 0.41813(14) 0.0610(6) Uani 1 1 d .
N2 N 0.8265(2) 0.55281(17) 0.16103(11) 0.0472(5) Uani 1 1 d .
H2A H 0.8460 0.5574 0.1123 0.057 Uiso 1 1 calc R
C1 C 1.0779(2) 0.76652(18) 0.35171(12) 0.0384(5) Uani 1 1 d .
C2 C 0.9864(2) 0.67582(19) 0.37000(13) 0.0442(5) Uani 1 1 d .
H2B H 0.9823 0.6629 0.4254 0.053 Uiso 1 1 calc R
C3 C 0.9035(2) 0.60627(19) 0.30793(13) 0.0427(5) Uani 1 1 d .
H3A H 0.8441 0.5468 0.3218 0.051 Uiso 1 1 calc R
C4 C 0.9063(2) 0.62298(17) 0.22301(12) 0.0367(5) Uani 1 1 d .
C5 C 0.9972(2) 0.71434(17) 0.20494(11) 0.0350(5) Uani 1 1 d .
C6 C 1.0812(2) 0.78470(17) 0.26801(12) 0.0358(5) Uani 1 1 d .
C7 C 1.1704(2) 0.88012(17) 0.23585(12) 0.0380(5) Uani 1 1 d .
H7A H 1.2295 0.9295 0.2808 0.046 Uiso 1 1 calc R
C8 C 1.2694(2) 0.81799(17) 0.18641(13) 0.0389(5) Uani 1 1 d .
C9 C 1.4256(3) 0.8287(2) 0.19833(16) 0.0498(6) Uani 1 1 d .
H9A H 1.4811 0.8773 0.2400 0.060 Uiso 1 1 calc R
C10 C 1.4987(3) 0.7658(3) 0.14707(19) 0.0621(7) Uani 1 1 d .
H10A H 1.6039 0.7726 0.1543 0.075 Uiso 1 1 calc R
C11 C 1.4163(3) 0.6934(2) 0.08562(18) 0.0603(7) Uani 1 1 d .
H11A H 1.4666 0.6513 0.0520 0.072 Uiso 1 1 calc R
C12 C 1.2589(3) 0.68253(19) 0.07326(15) 0.0477(6) Uani 1 1 d .
H12A H 1.2038 0.6332 0.0319 0.057 Uiso 1 1 calc R
C13 C 1.1854(2) 0.74622(17) 0.12333(12) 0.0374(5) Uani 1 1 d .
C14 C 1.0145(2) 0.74907(17) 0.11788(12) 0.0364(5) Uani 1 1 d .
H14A H 0.9554 0.6994 0.0731 0.044 Uiso 1 1 calc R
C15 C 0.9670(2) 0.87723(18) 0.10749(12) 0.0370(5) Uani 1 1 d .
C16 C 0.8555(2) 0.9244(2) 0.04342(13) 0.0447(5) Uani 1 1 d .
H16A H 0.7981 0.8771 0.0015 0.054 Uiso 1 1 calc R
C17 C 0.8301(3) 1.0443(2) 0.04245(15) 0.0530(6) Uani 1 1 d .
H17A H 0.7545 1.0772 -0.0001 0.064 Uiso 1 1 calc R
C18 C 0.9164(3) 1.1137(2) 0.10412(16) 0.0552(6) Uani 1 1 d .
H18A H 0.8996 1.1936 0.1024 0.066 Uiso 1 1 calc R
C19 C 1.0284(3) 1.0667(2) 0.16901(15) 0.0488(6) Uani 1 1 d .
H19A H 1.0862 1.1143 0.2106 0.059 Uiso 1 1 calc R
C20 C 1.0527(2) 0.94778(18) 0.17066(12) 0.0385(5) Uani 1 1 d .
C21 C 1.2267(3) 0.89613(19) 0.47187(12) 0.0488(6) Uani 1 1 d .
C22 C 0.7109(3) 0.4708(2) 0.17187(16) 0.0527(6) Uani 1 1 d .
H22A H 0.6701 0.4310 0.1198 0.079 Uiso 1 1 calc R
H22B H 0.6302 0.5117 0.1886 0.079 Uiso 1 1 calc R
H22C H 0.7558 0.4152 0.2144 0.079 Uiso 1 1 calc R

loop_
_atom_site_aniso_label
_atom_site_aniso_U_11
_atom_site_aniso_U_22
_atom_site_aniso_U_33
_atom_site_aniso_U_23
_atom_site_aniso_U_13
_atom_site_aniso_U_12
N1 0.0712(14) 0.0597(13) 0.0534(12) 0.0149(10) 0.0175(10) 0.0129(11)
N2 0.0502(10) 0.0495(11) 0.0419(9) -0.0018(8) 0.0114(8) -0.0158(8)
C1 0.0428(11) 0.0405(10) 0.0305(10) 0.0003(8) 0.0061(8) 0.0054(8)
C2 0.0517(12) 0.0493(12) 0.0343(10) 0.0068(9) 0.0154(9) 0.0042(9)
C3 0.0470(11) 0.0430(11) 0.0418(11) 0.0055(9) 0.0177(9) -0.0021(8)
C4 0.0345(9) 0.0376(10) 0.0387(10) 0.0039(8) 0.0098(8) 0.0023(7)
C5 0.0376(10) 0.0365(10) 0.0312(9) 0.0013(7) 0.0088(7) 0.0008(7)
C6 0.0364(10) 0.0352(10) 0.0362(10) 0.0019(8) 0.0096(8) 0.0029(7)
C7 0.0425(10) 0.0362(10) 0.0348(10) -0.0025(8) 0.0084(8) -0.0049(8)
C8 0.0415(11) 0.0342(10) 0.0421(10) 0.0069(8) 0.0123(8) 0.0002(8)
C9 0.0415(11) 0.0473(12) 0.0607(14) 0.0085(10) 0.0124(10) -0.0033(9)
C10 0.0427(12) 0.0638(16) 0.0858(19) 0.0152(14) 0.0272(12) 0.0082(11)
C11 0.0667(16) 0.0564(14) 0.0686(16) 0.0117(12) 0.0372(13) 0.0202(12)
C12 0.0622(14) 0.0388(11) 0.0473(12) 0.0042(9) 0.0235(10) 0.0074(9)
C13 0.0450(11) 0.0327(9) 0.0370(10) 0.0059(8) 0.0144(8) 0.0017(8)
C14 0.0422(10) 0.0359(10) 0.0315(9) 0.0001(7) 0.0097(7) -0.0039(8)
C15 0.0402(10) 0.0392(10) 0.0350(10) 0.0037(8) 0.0155(8) 0.0011(8)
C16 0.0428(11) 0.0549(13) 0.0386(10) 0.0084(9) 0.0143(8) 0.0024(9)
C17 0.0516(13) 0.0603(14) 0.0520(13) 0.0207(11) 0.0220(10) 0.0162(11)
C18 0.0697(15) 0.0410(12) 0.0636(15) 0.0131(10) 0.0333(12) 0.0163(11)
C19 0.0627(14) 0.0381(11) 0.0518(12) -0.0024(9) 0.0262(10) 0.0008(10)
C20 0.0442(11) 0.0376(10) 0.0375(10) 0.0025(8) 0.0171(8) 0.0017(8)
C21 0.0699(15) 0.0434(12) 0.0235(9) -0.0082(8) -0.0076(9) -0.0056(10)
C22 0.0441(12) 0.0521(13) 0.0593(14) 0.0041(11) 0.0072(10) -0.0124(10)

loop_
_atom_type_symbol
_atom_type_description
_atom_type_scat_dispersion_real
_atom_type_scat_dispersion_imag
_atom_type_scat_source
C C 0.0181 0.0091 'International Tables Vol C Tables 4.2.6.8 and 6.1.1.4'
H H 0.0000 0.0000 'International Tables Vol C Tables 4.2.6.8 and 6.1.1.4'
N N 0.0311 0.0180 'International Tables Vol C Tables 4.2.6.8 and 6.1.1.4'

loop_
_geom_angle_atom_site_label_1
_geom_angle_atom_site_label_2
_geom_angle_atom_site_label_3
_geom_angle
C21 N1 C1 178.6(3)
C4 N2 C22 124.10(19)
C6 C1 C2 118.29(19)
C6 C1 N1 121.84(19)
C2 C1 N1 119.86(18)
C3 C2 C1 121.20(18)
C2 C3 C4 121.25(19)
N2 C4 C5 120.97(17)
N2 C4 C3 121.67(18)
C5 C4 C3 117.35(18)
C6 C5 C4 121.28(17)
C6 C5 C14 112.67(17)
C4 C5 C14 126.05(17)
C5 C6 C1 120.63(18)
C5 C6 C7 113.54(16)
C1 C6 C7 125.82(18)
C8 C7 C20 105.29(15)
C8 C7 C6 105.83(16)
C20 C7 C6 105.84(15)
C9 C8 C13 120.7(2)
C9 C8 C7 126.3(2)
C13 C8 C7 112.94(17)
C8 C9 C10 119.0(2)
C11 C10 C9 120.4(2)
C10 C11 C12 120.8(2)
C13 C12 C11 119.0(2)
C12 C13 C8 120.1(2)
C12 C13 C14 126.8(2)
C8 C13 C14 113.05(17)
C13 C14 C5 105.65(15)
C13 C14 C15 106.19(16)
C5 C14 C15 105.46(15)
C16 C15 C20 120.65(19)
C16 C15 C14 126.56(19)
C20 C15 C14 112.77(17)
C15 C16 C17 119.0(2)
C18 C17 C16 120.2(2)
C17 C18 C19 121.2(2)
C20 C19 C18 118.8(2)
C19 C20 C15 120.3(2)
C19 C20 C7 126.7(2)
C15 C20 C7 113.06(17)

loop_
_geom_bond_atom_site_label_1
_geom_bond_atom_site_label_2
_geom_bond_distance
N1 C21 1.140(3)
N1 C1 1.434(3)
N2 C4 1.360(3)
N2 C22 1.448(3)
C1 C6 1.397(3)
C1 C2 1.406(3)
C2 C3 1.367(3)
C3 C4 1.413(3)
C4 C5 1.407(3)
C5 C6 1.386(3)
C5 C14 1.527(3)
C6 C7 1.527(3)
C7 C8 1.521(3)
C7 C20 1.526(3)
C8 C9 1.379(3)
C8 C13 1.395(3)
C9 C10 1.390(4)
C10 C11 1.378(4)
C11 C12 1.390(4)
C12 C13 1.383(3)
C13 C14 1.522(3)
C14 C15 1.532(3)
C15 C16 1.378(3)
C15 C20 1.393(3)
C16 C17 1.397(4)
C17 C18 1.373(4)
C18 C19 1.387(3)
C19 C20 1.383(3)
